data_4077864
loop_
_publ_author_name
'Kilah, Nathan L.'
'Wild, S. Bruce'

_publ_section_title
;
 Phosphine Complexes of an Enantiomerically Pure, Atropisomeric Arsenium
 Ion
;
_journal_issue 7
_journal_name_full Organometallics
_journal_page_first 2658
_journal_paper_doi 10.1021/om200853d
_journal_volume 31
_journal_year 2012
_chemical_absolute_configuration rmad
_chemical_compound_source
;
?
;
_chemical_formula_moiety ' C25 H25 As1 P1, C1 H2 Cl2, F6 P1 '
_chemical_formula_sum 'C26 H27 As Cl2 F6 P2'
_chemical_formula_weight 661.26
_chemical_name_systematic
; 
? 
;
_space_group_IT_number 19
_symmetry_cell_setting orthorhombic
_symmetry_space_group_name_Hall 'P 2ac 2ab'
_symmetry_space_group_name_H-M 'P 21 21 21'
_atom_sites_solution_hydrogens geom
_atom_sites_solution_primary direct
_audit_creation_date 08-30-03
_audit_creation_method CRYSTALS_ver_12-03-99
_audit_update_record
;
2006-05-28 - Report on C~26~H~27~As~1~Cl~2~F~6~P~2~ 
             by Nathan L. Kilah
             for S. Bruce Wild


;
_cell_angle_alpha 90
_cell_angle_beta 90
_cell_angle_gamma 90
_cell_formula_units_Z 4
_cell_length_a 8.81010(10)
_cell_length_b 11.5091(2)
_cell_length_c 28.4709(4)
_cell_measurement_reflns_used 47746
_cell_measurement_temperature 200
_cell_measurement_theta_max 29
_cell_measurement_theta_min 3
_cell_volume 2886.84(7)
_computing_cell_refinement
; 
 Denzo/Scalepack (Otwinowski & Minor, 1996) 
;
_computing_data_collection
; 
 COLLECT (Nonius BV, 1997) 
;
_computing_data_reduction
; 
 Denzo/Scalepack (Otwinowski & Minor, 1996) 
;
_computing_molecular_graphics
; 
 ORTEP3 (Farrugia 1997) 
;
_computing_publication_material
; 
 CRYSTALS (Watkin et al 2003) 
;
_computing_structure_refinement
; 
 CRYSTALS (Watkin et al 2003) 
;
_computing_structure_solution
; 
 SIR92 (Altomare et al, 1994) 
;
_diffrn_ambient_temperature 200
_diffrn_measured_fraction_theta_full 0.996
_diffrn_measured_fraction_theta_max 0.996
_diffrn_measurement_device_type
; 
Nonius Kappa CCD 
;
_diffrn_measurement_method ' \f and \w scans with CCD '
_diffrn_radiation_monochromator graphite
_diffrn_radiation_type 'Mo K\a'
_diffrn_radiation_wavelength 0.71073
_diffrn_reflns_av_R_equivalents 0.040
_diffrn_reflns_limit_h_max 10
_diffrn_reflns_limit_h_min -11
_diffrn_reflns_limit_k_max 15
_diffrn_reflns_limit_k_min -15
_diffrn_reflns_limit_l_max 35
_diffrn_reflns_limit_l_min -37
_diffrn_reflns_number 46113
_diffrn_reflns_theta_full 27.893
_diffrn_reflns_theta_max 27.893
_diffrn_reflns_theta_min 2.719
_diffrn_standards_decay_% 0.00
_diffrn_standards_interval_count 0
_diffrn_standards_interval_time 0
_diffrn_standards_number 0
_exptl_absorpt_coefficient_mu 1.527
_exptl_absorpt_correction_T_max 0.907
_exptl_absorpt_correction_T_min 0.763
_exptl_absorpt_correction_type integration
_exptl_absorpt_process_details
;
Gaussian integration (Coppens, 1970)
;
_exptl_crystal_colour ' colourless '
_exptl_crystal_density_diffrn 1.521
_exptl_crystal_density_meas ?
_exptl_crystal_description ' needle '
_exptl_crystal_F_000 1336
_exptl_crystal_size_max 0.23
_exptl_crystal_size_mid 0.10
_exptl_crystal_size_min 0.08
_refine_diff_density_max 0.52
_refine_diff_density_min -0.58
_refine_ls_abs_structure_details 'Flack, 0 Friedel-pairs'
_refine_ls_abs_structure_Flack 0.007(14)
_refine_ls_extinction_method None
_refine_ls_goodness_of_fit_ref 1.1069
_refine_ls_hydrogen_treatment noref
_refine_ls_matrix_type full
_refine_ls_number_parameters 344
_refine_ls_number_reflns 4149
_refine_ls_number_restraints 30
_refine_ls_R_factor_all 0.0524
_refine_ls_R_factor_gt 0.0289
_refine_ls_shift/su_max 0.000967
_refine_ls_structure_factor_coef F
_refine_ls_weighting_details
;
 Method, part 1, Chebychev polynomial, (Watkin, 1994, Prince, 1982) 
 [weight] = 1.0/[A~0~*T~0~(x)+A~1~*T~1~(x) ... +A~n-1~]*T~n-1~(x)] 
 where A~i~ are the Chebychev coefficients listed below and x= Fcalc/Fmax 
 Method = Robust Weighting (Prince, 1982) 
 W = [weight] * [1-(deltaF/6*sigmaF)^2^]^2^ 
 A~i~ are: 
 1.19 0.708 1.29 0.239 0.370 
;
_refine_ls_weighting_scheme calc
_refine_ls_wR_factor_all 0.0412
_refine_ls_wR_factor_gt 0.0309
_refine_ls_wR_factor_ref 0.0309
_reflns_limit_h_max 11
_reflns_limit_h_min -11
_reflns_limit_k_max 15
_reflns_limit_k_min 0
_reflns_limit_l_max 37
_reflns_limit_l_min 0
_reflns_number_gt 4149
_reflns_number_total 6873
_reflns_threshold_expression I>3.00u(I)
_cod_data_source_file om200853d_si_002.cif
_cod_data_source_block kilah23_cif
_cod_depositor_comments
;
The following automatic conversions were performed:

'_symmetry_cell_setting' value 'Orthorhombic' changed to
'orthorhombic' according to
/home/saulius/struct/CIF-dictionaries/cif_core.dic dictionary named
'cif_core.dic' version 2.4.1 from 2010-06-29.

Automatic conversion script
Id: cif_fix_values 1715 2011-07-08 13:25:40Z adriana 

The following automatic conversions were performed:

'_exptl_crystal_density_meas' value ' not measured ' was changed to
'?' - the value is perceived as not measured.

Automatic conversion script
Id: cif_fix_values 3008 2015-01-20 13:52:24Z robertas 
;
_cod_original_sg_symbol_Hall 'P 2ac 2ab '
_cod_original_sg_symbol_H-M 'P 21 21 21 '
_cod_original_formula_sum ' C26 H27 As1 Cl2 F6 P2 '
_cod_database_code 4077864

loop_
_symmetry_equiv_pos_as_xyz
x,y,z
x+1/2,-y+1/2,-z
-x,y+1/2,-z+1/2
-x+1/2,-y,z+1/2

loop_
_atom_site_label
_atom_site_type_symbol
_atom_site_fract_x
_atom_site_fract_y
_atom_site_fract_z
_atom_site_U_iso_or_equiv
_atom_site_occupancy
_atom_site_adp_type
_atom_site_refinement_flags_posn
_atom_site_refinement_flags_adp
_atom_site_refinement_flags_occupancy
As1 As 0.63490(4) 0.61077(3) 0.438080(11) 0.0406 1.0000 Uani . . .
Cl11 Cl 1.0778(2) 0.29416(16) 0.35095(8) 0.1376 1.0000 Uani D U .
Cl12 Cl 0.8558(2) 0.14010(13) 0.39041(7) 0.1201 1.0000 Uani D U .
P1 P 0.38684(12) 0.55343(8) 0.45225(3) 0.0496 1.0000 Uani . . .
P2 P 0.92224(12) 0.45915(10) 0.53817(3) 0.0545 1.0000 Uani . . .
F1 F 1.0752(3) 0.5017(2) 0.56206(11) 0.0874 1.0000 Uani . . .
F2 F 0.8364(4) 0.5538(3) 0.56668(16) 0.1273 1.0000 Uani . . .
F3 F 0.8946(3) 0.3683(2) 0.57886(8) 0.0825 1.0000 Uani . . .
F4 F 1.0142(5) 0.3652(3) 0.50983(13) 0.1249 1.0000 Uani . . .
F5 F 0.9511(4) 0.5474(3) 0.49620(11) 0.1114 1.0000 Uani . . .
F6 F 0.7688(3) 0.4197(3) 0.51469(10) 0.1147 1.0000 Uani . . .
C1 C 0.7163(4) 0.4717(3) 0.40541(11) 0.0400 1.0000 Uani . . .
C2 C 0.5982(4) 0.7057(3) 0.38142(11) 0.0374 1.0000 Uani . . .
C10 C 0.6989(3) 0.5235(3) 0.32003(10) 0.0317 1.0000 Uani . . .
C11 C 0.6566(3) 0.4522(2) 0.35707(10) 0.0336 1.0000 Uani . . .
C12 C 0.5508(4) 0.3616(3) 0.34894(12) 0.0433 1.0000 Uani . . .
C13 C 0.4883(4) 0.3448(3) 0.30593(13) 0.0451 1.0000 Uani . . .
C14 C 0.5286(3) 0.4145(3) 0.26751(11) 0.0387 1.0000 Uani . . .
C15 C 0.4658(4) 0.3972(3) 0.22206(13) 0.0486 1.0000 Uani . . .
C16 C 0.5078(4) 0.4641(4) 0.18515(13) 0.0522 1.0000 Uani . . .
C17 C 0.6154(5) 0.5518(3) 0.19104(11) 0.0473 1.0000 Uani . . .
C18 C 0.6781(4) 0.5724(3) 0.23457(11) 0.0397 1.0000 Uani . . .
C19 C 0.6370(4) 0.5048(2) 0.27416(9) 0.0329 1.0000 Uani . . .
C20 C 0.8010(3) 0.6255(3) 0.32891(10) 0.0315 1.0000 Uani . . .
C21 C 0.7507(4) 0.7141(3) 0.35751(10) 0.0358 1.0000 Uani . . .
C22 C 0.8431(4) 0.8128(3) 0.36531(12) 0.0454 1.0000 Uani . . .
C23 C 0.9825(4) 0.8209(3) 0.34485(15) 0.0531 1.0000 Uani . . .
C24 C 1.0389(4) 0.7309(3) 0.31566(14) 0.0477 1.0000 Uani . . .
C25 C 1.1853(5) 0.7384(4) 0.29377(17) 0.0655 1.0000 Uani . . .
C26 C 1.2372(5) 0.6499(4) 0.26658(19) 0.0722 1.0000 Uani . . .
C27 C 1.1501(5) 0.5495(4) 0.25989(16) 0.0643 1.0000 Uani . . .
C28 C 1.0090(4) 0.5400(3) 0.28039(13) 0.0480 1.0000 Uani . . .
C29 C 0.9496(3) 0.6310(3) 0.30843(12) 0.0392 1.0000 Uani . . .
C30 C 0.3197(8) 0.6548(5) 0.4942(2) 0.1167 1.0000 Uani . . .
C40 C 0.3821(6) 0.4120(4) 0.4761(2) 0.0872 1.0000 Uani . . .
C50 C 0.2591(6) 0.5582(7) 0.4033(2) 0.1061 1.0000 Uani . . .
C61 C 1.0339(10) 0.2065(10) 0.4013(4) 0.1049 0.649(16) Uani D U P
C62 C 1.027(2) 0.1461(12) 0.3606(10) 0.1275 0.351(16) Uani D U P
H11 H 0.8291 0.4801 0.4033 0.0480 1.0000 Uiso . . .
H12 H 0.6910 0.4019 0.4248 0.0480 1.0000 Uiso . . .
H21 H 0.5605 0.7847 0.3903 0.0449 1.0000 Uiso . . .
H22 H 0.5226 0.6670 0.3604 0.0449 1.0000 Uiso . . .
H121 H 0.5217 0.3091 0.3754 0.0520 1.0000 Uiso . . .
H131 H 0.4119 0.2814 0.3015 0.0541 1.0000 Uiso . . .
H151 H 0.3890 0.3344 0.2172 0.0584 1.0000 Uiso . . .
H161 H 0.4614 0.4506 0.1536 0.0626 1.0000 Uiso . . .
H171 H 0.6473 0.5999 0.1635 0.0567 1.0000 Uiso . . .
H181 H 0.7541 0.6363 0.2383 0.0476 1.0000 Uiso . . .
H221 H 0.8058 0.8770 0.3860 0.0545 1.0000 Uiso . . .
H231 H 1.0460 0.8916 0.3505 0.0637 1.0000 Uiso . . .
H251 H 1.2494 0.8091 0.2986 0.0786 1.0000 Uiso . . .
H261 H 1.3388 0.6566 0.2511 0.0867 1.0000 Uiso . . .
H271 H 1.1905 0.4845 0.2402 0.0771 1.0000 Uiso . . .
H281 H 0.9477 0.4679 0.2754 0.0576 1.0000 Uiso . . .
H301 H 0.3227 0.7347 0.4805 0.1400 1.0000 Uiso . . .
H302 H 0.3856 0.6519 0.5228 0.1400 1.0000 Uiso . . .
H303 H 0.2130 0.6350 0.5031 0.1400 1.0000 Uiso . . .
H401 H 0.4201 0.3552 0.4522 0.1046 1.0000 Uiso . . .
H402 H 0.4481 0.4087 0.5046 0.1046 1.0000 Uiso . . .
H403 H 0.2754 0.3918 0.4849 0.1046 1.0000 Uiso . . .
H501 H 0.2935 0.5019 0.3788 0.1273 1.0000 Uiso . . .
H502 H 0.2580 0.6384 0.3898 0.1273 1.0000 Uiso . . .
H503 H 0.1547 0.5370 0.4141 0.1273 1.0000 Uiso . . .
H611 H 1.0280 0.2562 0.4300 0.1259 0.6488 Uiso . . .
H612 H 1.1137 0.1457 0.4057 0.1259 0.6488 Uiso . . .
H621 H 1.1072 0.1070 0.3796 0.1530 0.3512 Uiso . . .
H622 H 1.0161 0.1056 0.3296 0.1530 0.3512 Uiso . . .

loop_
_atom_site_aniso_label
_atom_site_aniso_U_11
_atom_site_aniso_U_22
_atom_site_aniso_U_33
_atom_site_aniso_U_23
_atom_site_aniso_U_13
_atom_site_aniso_U_12
As1 0.05159(17) 0.03946(15) 0.03062(13) -0.00225(15) -0.00511(15) -0.00016(17)
Cl11 0.1139(13) 0.1067(12) 0.192(2) 0.0561(13) 0.0478(13) 0.0038(10)
Cl12 0.1042(11) 0.0857(10) 0.1703(16) 0.0139(9) 0.0256(12) -0.0148(9)
P1 0.0592(6) 0.0418(4) 0.0478(5) -0.0008(4) 0.0175(4) 0.0012(5)
P2 0.0564(6) 0.0634(6) 0.0436(5) 0.0085(5) -0.0102(4) -0.0052(5)
F1 0.0782(16) 0.0984(19) 0.0856(17) 0.0038(16) -0.0325(16) -0.0166(14)
F2 0.112(3) 0.098(2) 0.172(3) -0.030(3) 0.011(3) 0.033(2)
F3 0.105(2) 0.0867(17) 0.0555(12) 0.0251(12) -0.0081(13) -0.0065(16)
F4 0.139(3) 0.115(3) 0.120(3) -0.045(2) 0.056(2) -0.012(2)
F5 0.096(2) 0.136(3) 0.102(2) 0.073(2) -0.0313(17) -0.041(2)
F6 0.090(2) 0.183(4) 0.0715(17) 0.048(2) -0.0372(15) -0.071(2)
C1 0.0416(18) 0.0432(19) 0.0352(16) 0.0044(14) -0.0018(14) 0.0021(14)
C2 0.0401(18) 0.0312(15) 0.0408(16) -0.0017(12) 0.0007(13) 0.0017(13)
C10 0.0286(14) 0.0320(15) 0.0344(15) -0.0019(12) 0.0030(12) 0.0020(12)
C11 0.0341(16) 0.0306(14) 0.0360(14) 0.0004(12) 0.0030(13) 0.0007(13)
C12 0.051(2) 0.0314(18) 0.0476(19) -0.0032(13) 0.0151(15) -0.0062(14)
C13 0.0448(19) 0.041(2) 0.049(2) -0.0156(15) 0.0068(16) -0.0128(15)
C14 0.0325(16) 0.040(2) 0.0441(18) -0.0136(13) 0.0002(13) 0.0022(13)
C15 0.0453(19) 0.048(2) 0.0528(19) -0.0217(19) -0.0088(15) 0.0083(18)
C16 0.061(2) 0.052(2) 0.044(2) -0.0165(17) -0.0133(17) 0.0143(18)
C17 0.067(2) 0.0402(16) 0.0345(15) -0.0054(13) -0.0017(17) 0.0084(19)
C18 0.047(2) 0.0354(16) 0.0368(16) -0.0024(12) 0.0003(13) 0.0053(13)
C19 0.0314(14) 0.0322(14) 0.0350(14) -0.0051(11) -0.0003(15) 0.0051(14)
C20 0.0320(14) 0.0281(15) 0.0345(14) 0.0023(12) -0.0039(11) -0.0039(12)
C21 0.0420(17) 0.0356(16) 0.0299(15) 0.0012(13) -0.0053(13) -0.0027(14)
C22 0.050(2) 0.0390(17) 0.0474(18) -0.0020(14) -0.0025(16) -0.0079(16)
C23 0.048(2) 0.042(2) 0.070(3) -0.0009(18) -0.0068(18) -0.0150(16)
C24 0.0392(19) 0.045(2) 0.059(2) 0.0061(17) -0.0012(16) -0.0056(16)
C25 0.043(2) 0.063(3) 0.090(3) 0.010(2) 0.006(2) -0.0181(19)
C26 0.043(2) 0.070(3) 0.104(4) 0.005(3) 0.024(2) -0.001(2)
C27 0.045(2) 0.066(2) 0.082(3) 0.000(2) 0.022(2) 0.004(2)
C28 0.0363(18) 0.050(2) 0.058(2) 0.0016(18) 0.0060(16) 0.0038(16)
C29 0.0325(16) 0.041(2) 0.0442(17) 0.0081(15) -0.0035(13) -0.0026(14)
C30 0.128(5) 0.080(4) 0.142(5) -0.046(3) 0.088(4) -0.023(3)
C40 0.084(3) 0.061(3) 0.117(4) 0.024(2) 0.033(3) -0.002(3)
C50 0.051(3) 0.164(6) 0.103(4) 0.030(4) -0.006(3) -0.011(3)
C61 0.084(6) 0.109(7) 0.122(7) 0.039(6) 0.001(5) -0.003(5)
C62 0.130(12) 0.080(11) 0.173(16) 0.005(11) 0.059(12) 0.024(9)

loop_
_atom_type_symbol
_atom_type_scat_dispersion_real
_atom_type_scat_dispersion_imag
_atom_type_scat_Cromer_Mann_a1
_atom_type_scat_Cromer_Mann_b1
_atom_type_scat_Cromer_Mann_a2
_atom_type_scat_Cromer_Mann_b2
_atom_type_scat_Cromer_Mann_a3
_atom_type_scat_Cromer_Mann_b3
_atom_type_scat_Cromer_Mann_a4
_atom_type_scat_Cromer_Mann_b4
_atom_type_scat_Cromer_Mann_c
_atom_type_scat_source
'C   ' 0.0033 0.0016 2.3100 20.8439 1.0200 10.2075 1.5886 0.5687 0.8650 51.6512 0.2156 International_Tables_Vol_IV_Table_2.2B
'H   ' 0.0000 0.0000 0.4930 10.5109 0.3229 26.1257 0.1402 3.1424 0.0408 57.7998 0.0030 International_Tables_Vol_IV_Table_2.2B
'As  ' 0.0499 2.0058 16.6723 2.6345 6.0701 0.2647 3.4313 12.9479 4.2779 47.7972 2.5310 International_Tables_Vol_IV_Table_2.2B
'Cl  ' 0.1484 0.1585 11.4604 0.0104 7.1964 1.1662 6.2556 18.5194 1.6455 47.7784 -9.5574 International_Tables_Vol_IV_Table_2.2B
'F   ' 0.0171 0.0103 3.5392 10.2825 2.6412 4.2944 1.5170 0.2615 1.0243 26.1476 0.2776 International_Tables_Vol_IV_Table_2.2B
'P   ' 0.1023 0.0942 6.4345 1.9067 4.1791 27.1570 1.7800 0.5260 1.4908 68.1645 1.1149 International_Tables_Vol_IV_Table_2.2B

loop_
_exptl_crystal_face_index_h
_exptl_crystal_face_index_k
_exptl_crystal_face_index_l
_exptl_crystal_face_perp_dist
2 -1 0 0.090
-1 1 0 0.085
1 -14 -1 0.071
1 0 -16 0.065
-1 7 0 0.025
-1 0 14 0.013
0 -1 3 0.033
0 1 -3 0.049

loop_
_geom_angle_atom_site_label_1
_geom_angle_atom_site_label_2
_geom_angle_atom_site_label_3
_geom_angle
_geom_angle_publ_flag
P1 As1 C1 101.11(10) yes
P1 As1 C2 98.36(9) yes
C1 As1 C2 97.03(12) yes
As1 P1 C30 104.2(2) yes
As1 P1 C40 110.60(19) yes
C30 P1 C40 109.9(3) yes
As1 P1 C50 116.62(18) yes
C30 P1 C50 107.1(4) yes
C40 P1 C50 108.2(3) yes
F1 P2 F2 88.43(18) yes
F1 P2 F3 91.21(16) yes
F2 P2 F3 90.4(2) yes
F1 P2 F4 89.70(19) yes
F2 P2 F4 178.1(2) yes
F3 P2 F4 90.03(19) yes
F1 P2 F5 89.38(16) yes
F2 P2 F5 91.3(2) yes
F3 P2 F5 178.3(2) yes
F4 P2 F5 88.3(2) yes
F1 P2 F6 178.7(2) yes
F2 P2 F6 90.4(2) yes
F3 P2 F6 89.31(15) yes
F4 P2 F6 91.5(2) yes
F5 P2 F6 90.14(15) yes
As1 C1 C11 115.3(2) yes
As1 C1 H11 108.008 no
C11 C1 H11 108.007 no
As1 C1 H12 108.008 no
C11 C1 H12 108.007 no
H11 C1 H12 109.467 no
As1 C2 C21 105.0(2) yes
As1 C2 H21 110.586 no
C21 C2 H21 110.586 no
As1 C2 H22 110.586 no
C21 C2 H22 110.586 no
H21 C2 H22 109.467 no
C11 C10 C19 120.2(3) yes
C11 C10 C20 119.7(3) yes
C19 C10 C20 120.0(3) yes
C1 C11 C10 121.2(3) yes
C1 C11 C12 119.6(3) yes
C10 C11 C12 119.2(3) yes
C11 C12 C13 121.3(3) yes
C11 C12 H121 119.351 no
C13 C12 H121 119.351 no
C12 C13 C14 121.3(3) yes
C12 C13 H131 119.366 no
C14 C13 H131 119.366 no
C13 C14 C15 122.1(3) yes
C13 C14 C19 119.0(3) yes
C15 C14 C19 118.9(3) yes
C14 C15 C16 121.4(3) yes
C14 C15 H151 119.307 no
C16 C15 H151 119.307 no
C15 C16 C17 120.2(3) yes
C15 C16 H161 119.885 no
C17 C16 H161 119.885 no
C16 C17 C18 120.4(3) yes
C16 C17 H171 119.807 no
C18 C17 H171 119.807 no
C17 C18 C19 121.2(3) yes
C17 C18 H181 119.384 no
C19 C18 H181 119.385 no
C10 C19 C14 119.1(3) yes
C10 C19 C18 123.1(3) yes
C14 C19 C18 117.8(3) yes
C10 C20 C21 119.0(3) yes
C10 C20 C29 120.9(3) yes
C21 C20 C29 120.1(3) yes
C2 C21 C20 120.4(3) yes
C2 C21 C22 119.5(3) yes
C20 C21 C22 120.1(3) yes
C21 C22 C23 120.4(3) yes
C21 C22 H221 119.789 no
C23 C22 H221 119.789 no
C22 C23 C24 121.1(3) yes
C22 C23 H231 119.462 no
C24 C23 H231 119.462 no
C23 C24 C25 121.7(4) yes
C23 C24 C29 119.1(3) yes
C25 C24 C29 119.2(4) yes
C24 C25 C26 120.3(4) yes
C24 C25 H251 119.853 no
C26 C25 H251 119.853 no
C25 C26 C27 120.8(4) yes
C25 C26 H261 119.598 no
C27 C26 H261 119.598 no
C26 C27 C28 120.2(4) yes
C26 C27 H271 119.925 no
C28 C27 H271 119.925 no
C27 C28 C29 120.9(4) yes
C27 C28 H281 119.569 no
C29 C28 H281 119.569 no
C20 C29 C28 122.2(3) yes
C20 C29 C24 119.1(3) yes
C28 C29 C24 118.7(3) yes
P1 C30 H301 109.467 no
P1 C30 H302 109.467 no
H301 C30 H302 109.476 no
P1 C30 H303 109.467 no
H301 C30 H303 109.476 no
H302 C30 H303 109.476 no
P1 C40 H401 109.467 no
P1 C40 H402 109.467 no
H401 C40 H402 109.476 no
P1 C40 H403 109.467 no
H401 C40 H403 109.476 no
H402 C40 H403 109.476 no
P1 C50 H501 109.467 no
P1 C50 H502 109.466 no
H501 C50 H502 109.476 no
P1 C50 H503 109.466 no
H501 C50 H503 109.476 no
H502 C50 H503 109.476 no
Cl11 C61 Cl12 107.1(5) yes
Cl11 C61 H611 110.069 no
Cl12 C61 H611 110.069 no
Cl11 C61 H612 110.069 no
Cl12 C61 H612 110.069 no
H611 C61 H612 109.467 no
Cl11 C62 Cl12 109.5(7) yes
Cl11 C62 H621 109.474 no
Cl12 C62 H621 109.474 no
Cl11 C62 H622 109.475 no
Cl12 C62 H622 109.475 no
H621 C62 H622 109.466 no

loop_
_geom_bond_atom_site_label_1
_geom_bond_atom_site_label_2
_geom_bond_distance
_geom_bond_publ_flag
As1 P1 2.3183(11) yes
As1 C1 1.985(3) yes
As1 C2 1.975(3) yes
Cl11 C61 1.795(9) yes
Cl11 C62 1.784(13) yes
Cl12 C61 1.773(9) yes
Cl12 C62 1.730(13) yes
P1 C30 1.772(5) yes
P1 C40 1.764(4) yes
P1 C50 1.791(6) yes
P2 F1 1.587(3) yes
P2 F2 1.555(3) yes
P2 F3 1.580(2) yes
P2 F4 1.574(3) yes
P2 F5 1.588(3) yes
P2 F6 1.575(3) yes
C1 C11 1.490(4) yes
C1 H11 1.000 no
C1 H12 1.000 no
C2 C21 1.509(4) yes
C2 H21 1.000 no
C2 H22 1.000 no
C10 C11 1.387(4) yes
C10 C19 1.431(4) yes
C10 C20 1.500(4) yes
C11 C12 1.418(4) yes
C12 C13 1.357(5) yes
C12 H121 1.000 no
C13 C14 1.402(5) yes
C13 H131 1.000 no
C14 C15 1.421(5) yes
C14 C19 1.424(4) yes
C15 C16 1.354(6) yes
C15 H151 1.000 no
C16 C17 1.394(5) yes
C16 H161 1.000 no
C17 C18 1.378(4) yes
C17 H171 1.000 no
C18 C19 1.417(4) yes
C18 H181 1.000 no
C20 C21 1.378(4) yes
C20 C29 1.435(4) yes
C21 C22 1.416(4) yes
C22 C23 1.362(5) yes
C22 H221 1.000 no
C23 C24 1.419(5) yes
C23 H231 1.000 no
C24 C25 1.435(5) yes
C24 C29 1.408(5) yes
C25 C26 1.359(6) yes
C25 H251 1.000 no
C26 C27 1.400(6) yes
C26 H261 1.000 no
C27 C28 1.378(5) yes
C27 H271 1.000 no
C28 C29 1.417(5) yes
C28 H281 1.000 no
C30 H301 1.000 no
C30 H302 1.000 no
C30 H303 1.000 no
C40 H401 1.000 no
C40 H402 1.000 no
C40 H403 1.000 no
C50 H501 1.000 no
C50 H502 1.000 no
C50 H503 1.000 no
C61 H611 1.000 no
C61 H612 1.000 no
C62 H621 1.000 no
C62 H622 1.000 no

loop_
_geom_contact_atom_site_label_1
_geom_contact_atom_site_label_2
_geom_contact_distance
_geom_contact_publ_flag
As1 F5 3.321(3) no
As1 F6 3.314(3) no

loop_
_geom_torsion_atom_site_label_1
_geom_torsion_atom_site_label_2
_geom_torsion_atom_site_label_3
_geom_torsion_atom_site_label_4
_geom_torsion
_geom_torsion_publ_flag
C1 As1 P1 C30 165.3(2) no
C1 As1 P1 C40 47.3(2) no
C1 As1 P1 C50 -76.9(3) no
C2 As1 P1 C30 -95.8(2) no
C2 As1 P1 C40 146.2(2) no
C2 As1 P1 C50 22.0(3) no
P1 As1 C1 C11 70.4(2) no
C2 As1 C1 C11 -29.5(3) no
P1 As1 C2 C21 -160.0(2) no
C1 As1 C2 C21 -57.7(2) no
As1 C1 C11 C10 71.6(3) no
As1 C1 C11 C12 -106.4(3) no
As1 C2 C21 C20 82.4(3) no
As1 C2 C21 C22 -96.5(3) no
C19 C10 C11 C12 -0.5(4) no
C11 C10 C19 C14 1.8(4) no
C20 C10 C11 C1 -2.8(4) no
C20 C10 C11 C12 175.1(3) no
C19 C10 C11 C1 -178.4(3) no
C11 C10 C20 C21 -63.5(4) no
C11 C10 C20 C29 115.9(3) no
C19 C10 C20 C21 112.1(3) no
C19 C10 C20 C29 -68.5(4) no
C20 C10 C19 C18 6.0(5) no
C11 C10 C19 C18 -178.4(3) no
C20 C10 C19 C14 -173.8(3) no
C1 C11 C12 C13 176.7(3) no
C10 C11 C12 C13 -1.2(5) no
C11 C12 C13 C14 1.6(5) no
C12 C13 C14 C19 -0.2(5) no
C12 C13 C14 C15 179.2(3) no
C13 C14 C15 C16 -178.9(3) no
C19 C14 C15 C16 0.5(5) no
C13 C14 C19 C10 -1.4(4) no
C15 C14 C19 C18 -0.7(4) no
C15 C14 C19 C10 179.1(3) no
C13 C14 C19 C18 178.7(3) no
C14 C15 C16 C17 0.4(6) no
C15 C16 C17 C18 -1.0(6) no
C16 C17 C18 C19 0.8(6) no
C17 C18 C19 C14 0.1(5) no
C17 C18 C19 C10 -179.8(3) no
C10 C20 C21 C2 3.0(4) no
C10 C20 C21 C22 -178.1(3) no
C21 C20 C29 C24 -3.8(5) no
C21 C20 C29 C28 177.3(3) no
C10 C20 C29 C24 176.8(3) no
C29 C20 C21 C2 -176.5(3) no
C29 C20 C21 C22 2.4(5) no
C10 C20 C29 C28 -2.1(5) no
C2 C21 C22 C23 178.6(3) no
C20 C21 C22 C23 -0.3(5) no
C21 C22 C23 C24 -0.5(6) no
C22 C23 C24 C29 -0.9(6) no
C22 C23 C24 C25 179.8(4) no
C29 C24 C25 C26 -0.3(6) no
C23 C24 C29 C20 3.0(5) no
C23 C24 C29 C28 -178.1(3) no
C23 C24 C25 C26 179.0(4) no
C25 C24 C29 C20 -177.7(3) no
C25 C24 C29 C28 1.2(5) no
C24 C25 C26 C27 -0.8(7) no
C25 C26 C27 C28 0.9(7) no
C26 C27 C28 C29 0.0(6) no
C27 C28 C29 C20 177.8(4) no
C27 C28 C29 C24 -1.1(5) no
